data_7016735
loop_
_publ_author_name
'Pandey, Sharmila'
'Das, Partha Pratim'
'Singh, Akhilesh Kumar'
'Mukherjee, Rabindranath'

_publ_section_title
;
 Cobalt(ii), nickel(ii) and copper(ii) complexes of a hexadentate
 pyridine amide ligand. Effect of donor atom (ether vs. thioether) on
 coordination geometry, spin-state of cobalt and M(III)-M(II) redox
 potential.
;
_journal_issue 40
_journal_name_full 'Dalton transactions (Cambridge, England : 2003)'
_journal_page_first 10758
_journal_page_last 10768
_journal_paper_doi 10.1039/c1dt10661a
_journal_volume 40
_journal_year 2011
_chemical_formula_moiety 'C26 H20 Cu N4 O4'
_chemical_formula_sum 'C26 H20 Cu N4 O4'
_chemical_formula_weight 516.00
_chemical_name_systematic
;
?
;
_space_group_IT_number 2
_symmetry_cell_setting triclinic
_symmetry_space_group_name_Hall '-P 1'
_symmetry_space_group_name_H-M 'P -1'
_atom_sites_solution_hydrogens geom
_atom_sites_solution_primary direct
_atom_sites_solution_secondary difmap
_audit_creation_method SHELXL-97
_cell_angle_alpha 75.120(6)
_cell_angle_beta 83.788(5)
_cell_angle_gamma 78.118(6)
_cell_formula_units_Z 2
_cell_length_a 8.567(3)
_cell_length_b 8.993(3)
_cell_length_c 14.944(5)
_cell_measurement_temperature 100(2)
_cell_measurement_theta_max 28.32
_cell_measurement_theta_min 2.38
_cell_volume 1087.0(6)
_computing_cell_refinement 'Bruker SMART'
_computing_data_collection 'Bruker SMART APEX'
_computing_data_reduction 'Bruker SAINT PLUS'
_computing_molecular_graphics 'Ortep-3 for Windows (Farrugia, 1997)'
_computing_publication_material 'WinGX publication routines (Farrugia, 1999)'
_computing_structure_refinement 'SHELXL-97 (Sheldrick, 1997)'
_computing_structure_solution 'SIR97(Altomare, et. al. 1999)'
_diffrn_ambient_temperature 100(2)
_diffrn_measured_fraction_theta_full 0.939
_diffrn_measured_fraction_theta_max 0.939
_diffrn_measurement_device_type 'CCD area detector'
_diffrn_measurement_method 'phi and omega scans'
_diffrn_radiation_monochromator graphite
_diffrn_radiation_source 'fine-focus sealed tube'
_diffrn_radiation_type MoK\a
_diffrn_radiation_wavelength 0.71073
_diffrn_reflns_av_R_equivalents 0.0240
_diffrn_reflns_av_sigmaI/netI 0.0566
_diffrn_reflns_limit_h_max 11
_diffrn_reflns_limit_h_min -11
_diffrn_reflns_limit_k_max 7
_diffrn_reflns_limit_k_min -12
_diffrn_reflns_limit_l_max 19
_diffrn_reflns_limit_l_min -17
_diffrn_reflns_number 7036
_diffrn_reflns_theta_full 28.32
_diffrn_reflns_theta_max 28.32
_diffrn_reflns_theta_min 2.38
_exptl_absorpt_coefficient_mu 1.049
_exptl_absorpt_correction_T_max 0.9024
_exptl_absorpt_correction_T_min 0.9024
_exptl_absorpt_correction_type empirical
_exptl_absorpt_process_details SADABS
_exptl_crystal_colour green
_exptl_crystal_density_diffrn 1.576
_exptl_crystal_density_method 'not measured'
_exptl_crystal_description block
_exptl_crystal_F_000 530
_exptl_crystal_size_max 0.10
_exptl_crystal_size_mid 0.10
_exptl_crystal_size_min 0.10
_refine_diff_density_max 1.048
_refine_diff_density_min -1.304
_refine_diff_density_rms 0.185
_refine_ls_extinction_method none
_refine_ls_goodness_of_fit_ref 1.103
_refine_ls_hydrogen_treatment constr
_refine_ls_matrix_type full
_refine_ls_number_parameters 316
_refine_ls_number_reflns 5092
_refine_ls_number_restraints 0
_refine_ls_restrained_S_all 1.103
_refine_ls_R_factor_all 0.0949
_refine_ls_R_factor_gt 0.0666
_refine_ls_shift/su_max 0.000
_refine_ls_shift/su_mean 0.000
_refine_ls_structure_factor_coef Fsqd
_refine_ls_weighting_details 'calc w=1/[\s^2^(Fo^2^)+(0.1212P)^2^+5.3706P] where P=(Fo^2^+2Fc^2^)/3'
_refine_ls_weighting_scheme calc
_refine_ls_wR_factor_gt 0.1708
_refine_ls_wR_factor_ref 0.2509
_reflns_number_gt 4092
_reflns_number_total 5092
_reflns_threshold_expression >2sigma(I)
_cod_data_source_file c1dt10661a.txt
_cod_data_source_block 4jancm
_cod_depositor_comments
;
The following automatic conversions were performed:

'_symmetry_cell_setting' value 'Triclinic' changed to 'triclinic'
according to /home/saulius/struct/CIF-dictionaries/cif_core.dic
dictionary named 'cif_core.dic' version 2.4.1 from 2010-06-29.

Automatic conversion script
Id: cif_fix_values 1715 2011-07-08 13:25:40Z adriana 
;
_cod_original_cell_volume 1087.1(6)
_cod_original_sg_symbol_H-M p-1
_cod_database_code 7016735

loop_
_symmetry_equiv_pos_as_xyz
'x, y, z'
'-x, -y, -z'

loop_
_atom_site_label
_atom_site_type_symbol
_atom_site_fract_x
_atom_site_fract_y
_atom_site_fract_z
_atom_site_U_iso_or_equiv
_atom_site_adp_type
_atom_site_occupancy
_atom_site_symmetry_multiplicity
_atom_site_calc_flag
_atom_site_refinement_flags
Cu1 Cu 0.50862(7) 0.17517(7) 0.21841(4) 0.0241(2) Uani 1 1 d .
O1 O 0.2600(5) 0.5507(5) 0.3066(3) 0.0339(9) Uani 1 1 d .
O2 O 0.2453(4) 0.0756(4) 0.2250(3) 0.0269(8) Uani 1 1 d .
O3 O 0.4712(4) -0.0142(4) 0.3670(3) 0.0262(8) Uani 1 1 d .
O4 O 0.8408(5) -0.1308(5) 0.1132(3) 0.0377(10) Uani 1 1 d .
N1 N 0.6171(5) 0.2717(5) 0.3000(3) 0.0235(9) Uani 1 1 d .
N2 N 0.3313(5) 0.3420(5) 0.2362(3) 0.0243(9) Uani 1 1 d .
N3 N 0.6683(5) -0.0111(5) 0.2149(3) 0.0262(9) Uani 1 1 d .
N4 N 0.5247(5) 0.1980(5) 0.0783(3) 0.0246(9) Uani 1 1 d .
C1 C 0.7617(7) 0.2252(6) 0.3340(4) 0.0290(11) Uani 1 1 d .
H1 H 0.8311 0.1385 0.3171 0.035 Uiso 1 1 calc R
C2 C 0.8138(7) 0.2974(7) 0.3920(4) 0.0319(12) Uani 1 1 d .
H2 H 0.9183 0.2629 0.4139 0.038 Uiso 1 1 calc R
C3 C 0.7125(8) 0.4212(7) 0.4182(4) 0.0356(13) Uani 1 1 d .
H3 H 0.7450 0.4700 0.4606 0.043 Uiso 1 1 calc R
C4 C 0.5628(7) 0.4743(6) 0.3824(4) 0.0316(12) Uani 1 1 d .
H4 H 0.4925 0.5618 0.3978 0.038 Uiso 1 1 calc R
C6 C 0.3541(6) 0.4373(6) 0.2864(3) 0.0248(10) Uani 1 1 d .
C7 C 0.1849(6) 0.3553(6) 0.1965(3) 0.0235(10) Uani 1 1 d .
C8 C 0.0839(6) 0.4960(6) 0.1617(4) 0.0284(11) Uani 1 1 d .
H8 H 0.1081 0.5918 0.1669 0.034 Uiso 1 1 calc R
C9 C -0.0540(7) 0.4961(7) 0.1188(4) 0.0319(12) Uani 1 1 d .
H9 H -0.1245 0.5921 0.0965 0.038 Uiso 1 1 calc R
C10 C -0.0883(7) 0.3574(7) 0.1088(4) 0.0328(12) Uani 1 1 d .
H10 H -0.1802 0.3589 0.0780 0.039 Uiso 1 1 calc R
C11 C 0.0121(6) 0.2155(7) 0.1440(4) 0.0284(11) Uani 1 1 d .
H11 H -0.0104 0.1197 0.1377 0.034 Uiso 1 1 calc R
C12 C 0.1448(7) 0.2172(6) 0.1883(4) 0.0272(11) Uani 1 1 d .
C13 C 0.2075(6) 0.0147(7) 0.3213(4) 0.0300(11) Uani 1 1 d .
H13A H 0.1143 -0.0376 0.3290 0.036 Uiso 1 1 calc R
H13B H 0.1806 0.1009 0.3535 0.036 Uiso 1 1 calc R
C14 C 0.3504(7) -0.1006(7) 0.3618(4) 0.0322(12) Uani 1 1 d .
H14A H 0.3208 -0.1611 0.4245 0.039 Uiso 1 1 calc R
H14B H 0.3907 -0.1748 0.3221 0.039 Uiso 1 1 calc R
C15 C 0.6217(6) -0.1055(6) 0.3793(3) 0.0219(9) Uani 1 1 d .
C16 C 0.6689(7) -0.1807(6) 0.4672(4) 0.0284(11) Uani 1 1 d .
H16 H 0.5976 -0.1716 0.5196 0.034 Uiso 1 1 calc R
C17 C 0.8219(7) -0.2704(6) 0.4786(4) 0.0279(11) Uani 1 1 d .
H17 H 0.8559 -0.3235 0.5389 0.034 Uiso 1 1 calc R
C18 C 0.9243(7) -0.2811(7) 0.4006(4) 0.0296(11) Uani 1 1 d .
H18 H 1.0284 -0.3430 0.4080 0.036 Uiso 1 1 calc R
C19 C 0.8764(6) -0.2026(6) 0.3120(4) 0.0261(10) Uani 1 1 d .
H19 H 0.9474 -0.2133 0.2597 0.031 Uiso 1 1 calc R
C20 C 0.7254(6) -0.1083(6) 0.2992(4) 0.0268(11) Uani 1 1 d .
C21 C 0.7297(6) -0.0314(6) 0.1324(4) 0.0274(11) Uani 1 1 d .
C22 C 0.6467(6) 0.0918(6) 0.0539(4) 0.0248(10) Uani 1 1 d .
C23 C 0.6931(7) 0.0935(7) -0.0384(4) 0.0339(12) Uani 1 1 d .
H23 H 0.7785 0.0171 -0.0542 0.041 Uiso 1 1 calc R
C25 C 0.4866(7) 0.3160(7) -0.0822(4) 0.0329(12) Uani 1 1 d .
H25 H 0.4280 0.3948 -0.1281 0.040 Uiso 1 1 calc R
C24 C 0.6112(8) 0.2101(7) -0.1073(4) 0.0365(13) Uani 1 1 d .
H24 H 0.6419 0.2156 -0.1709 0.044 Uiso 1 1 calc R
C26 C 0.4472(6) 0.3067(6) 0.0108(4) 0.0271(11) Uani 1 1 d .
H26 H 0.3608 0.3812 0.0276 0.033 Uiso 1 1 calc R
C5 C 0.5187(6) 0.3949(5) 0.3231(3) 0.0223(10) Uani 1 1 d .

loop_
_atom_site_aniso_label
_atom_site_aniso_U_11
_atom_site_aniso_U_22
_atom_site_aniso_U_33
_atom_site_aniso_U_23
_atom_site_aniso_U_13
_atom_site_aniso_U_12
Cu1 0.0238(4) 0.0234(4) 0.0242(4) -0.0085(2) -0.0001(2) 0.0005(2)
O1 0.037(2) 0.028(2) 0.033(2) -0.0096(16) -0.0020(17) 0.0033(17)
O2 0.0270(18) 0.0229(18) 0.0267(18) -0.0020(14) -0.0022(15) -0.0003(15)
O3 0.0192(17) 0.0277(19) 0.032(2) -0.0135(15) -0.0021(14) 0.0025(14)
O4 0.042(2) 0.033(2) 0.032(2) -0.0111(17) 0.0008(18) 0.0072(18)
N1 0.021(2) 0.026(2) 0.026(2) -0.0079(17) 0.0006(16) -0.0087(17)
N2 0.0184(19) 0.023(2) 0.028(2) -0.0049(17) 0.0030(16) 0.0012(16)
N3 0.028(2) 0.026(2) 0.023(2) -0.0035(17) -0.0036(17) -0.0047(18)
N4 0.026(2) 0.025(2) 0.024(2) -0.0098(17) 0.0055(17) -0.0052(17)
C1 0.026(3) 0.026(3) 0.035(3) -0.008(2) -0.001(2) -0.005(2)
C2 0.030(3) 0.030(3) 0.037(3) -0.007(2) -0.004(2) -0.009(2)
C3 0.044(3) 0.028(3) 0.039(3) -0.011(2) -0.004(3) -0.011(3)
C4 0.038(3) 0.018(2) 0.038(3) -0.008(2) -0.005(2) -0.001(2)
C6 0.031(3) 0.021(2) 0.019(2) -0.0025(18) 0.0067(19) -0.002(2)
C7 0.020(2) 0.027(2) 0.020(2) -0.0044(18) -0.0010(18) 0.0020(19)
C8 0.027(3) 0.025(3) 0.030(3) -0.005(2) 0.001(2) -0.001(2)
C9 0.029(3) 0.029(3) 0.031(3) 0.000(2) -0.001(2) 0.001(2)
C10 0.026(3) 0.032(3) 0.035(3) -0.003(2) -0.001(2) 0.000(2)
C11 0.020(2) 0.031(3) 0.031(3) -0.003(2) 0.000(2) -0.003(2)
C12 0.030(3) 0.026(3) 0.023(2) -0.004(2) 0.000(2) -0.002(2)
C13 0.021(2) 0.029(3) 0.038(3) -0.003(2) -0.003(2) -0.006(2)
C14 0.026(3) 0.035(3) 0.034(3) -0.002(2) -0.001(2) -0.009(2)
C15 0.019(2) 0.022(2) 0.024(2) -0.0088(18) 0.0028(18) -0.0007(19)
C16 0.028(3) 0.026(3) 0.035(3) -0.011(2) -0.003(2) -0.007(2)
C17 0.032(3) 0.021(2) 0.030(3) -0.004(2) -0.007(2) -0.002(2)
C18 0.027(3) 0.028(3) 0.033(3) -0.009(2) -0.005(2) -0.002(2)
C19 0.022(2) 0.031(3) 0.028(3) -0.011(2) 0.0037(19) -0.006(2)
C20 0.024(2) 0.028(3) 0.029(3) -0.009(2) 0.000(2) -0.004(2)
C21 0.024(2) 0.024(2) 0.033(3) -0.012(2) 0.000(2) 0.003(2)
C22 0.027(2) 0.027(2) 0.021(2) -0.0078(19) 0.0050(19) -0.007(2)
C23 0.038(3) 0.035(3) 0.027(3) -0.011(2) 0.005(2) -0.002(2)
C25 0.034(3) 0.028(3) 0.034(3) -0.004(2) -0.004(2) -0.005(2)
C24 0.048(4) 0.037(3) 0.024(3) -0.006(2) 0.000(2) -0.010(3)
C26 0.027(2) 0.028(3) 0.023(2) -0.003(2) 0.000(2) -0.003(2)
C5 0.033(3) 0.0094(19) 0.025(2) -0.0073(17) 0.004(2) -0.0034(18)

loop_
_atom_type_symbol
_atom_type_description
_atom_type_scat_dispersion_real
_atom_type_scat_dispersion_imag
_atom_type_scat_source
C C 0.0033 0.0016 'International Tables Vol C Tables 4.2.6.8 and 6.1.1.4'
H H 0.0000 0.0000 'International Tables Vol C Tables 4.2.6.8 and 6.1.1.4'
N N 0.0061 0.0033 'International Tables Vol C Tables 4.2.6.8 and 6.1.1.4'
O O 0.0106 0.0060 'International Tables Vol C Tables 4.2.6.8 and 6.1.1.4'
Cu Cu 0.3201 1.2651 'International Tables Vol C Tables 4.2.6.8 and 6.1.1.4'

loop_
_geom_angle_atom_site_label_1
_geom_angle_atom_site_label_2
_geom_angle_atom_site_label_3
_geom_angle
N3 Cu1 N2 171.48(19)
N3 Cu1 N4 81.99(18)
N2 Cu1 N4 103.39(18)
N3 Cu1 N1 99.89(18)
N2 Cu1 N1 81.61(19)
N4 Cu1 N1 131.42(17)
C12 O2 C13 112.4(4)
C15 O3 C14 113.6(4)
C1 N1 C5 119.0(5)
C1 N1 Cu1 129.5(4)
C5 N1 Cu1 111.4(3)
C6 N2 C7 123.1(4)
C6 N2 Cu1 117.8(4)
C7 N2 Cu1 119.1(3)
C21 N3 C20 123.2(5)
C21 N3 Cu1 117.8(4)
C20 N3 Cu1 118.5(3)
C26 N4 C22 118.1(4)
C26 N4 Cu1 130.7(4)
C22 N4 Cu1 110.8(3)
N1 C1 C2 122.6(5)
N1 C1 H1 118.7
C2 C1 H1 118.7
C1 C2 C3 119.0(6)
C1 C2 H2 120.5
C3 C2 H2 120.5
C2 C3 C4 119.7(5)
C2 C3 H3 120.2
C4 C3 H3 120.2
C3 C4 C5 117.9(5)
C3 C4 H4 121.1
C5 C4 H4 121.1
O1 C6 N2 129.2(5)
O1 C6 C5 118.3(5)
N2 C6 C5 112.5(4)
C8 C7 C12 118.4(5)
C8 C7 N2 124.6(5)
C12 C7 N2 116.9(5)
C7 C8 C9 119.7(5)
C7 C8 H8 120.1
C9 C8 H8 120.1
C10 C9 C8 120.6(5)
C10 C9 H9 119.7
C8 C9 H9 119.7
C9 C10 C11 120.0(6)
C9 C10 H10 120.0
C11 C10 H10 120.0
C12 C11 C10 118.6(5)
C12 C11 H11 120.7
C10 C11 H11 120.7
C11 C12 C7 122.6(5)
C11 C12 O2 119.2(5)
C7 C12 O2 118.2(5)
O2 C13 C14 108.3(4)
O2 C13 H13A 110.0
C14 C13 H13A 110.0
O2 C13 H13B 110.0
C14 C13 H13B 110.0
H13A C13 H13B 108.4
O3 C14 C13 107.8(5)
O3 C14 H14A 110.1
C13 C14 H14A 110.1
O3 C14 H14B 110.1
C13 C14 H14B 110.1
H14A C14 H14B 108.5
C16 C15 O3 120.0(4)
C16 C15 C20 122.6(5)
O3 C15 C20 117.2(5)
C15 C16 C17 119.5(5)
C15 C16 H16 120.3
C17 C16 H16 120.3
C18 C17 C16 119.1(5)
C18 C17 H17 120.4
C16 C17 H17 120.4
C19 C18 C17 121.0(5)
C19 C18 H18 119.5
C17 C18 H18 119.5
C18 C19 C20 120.8(5)
C18 C19 H19 119.6
C20 C19 H19 119.6
C19 C20 N3 126.4(5)
C19 C20 C15 116.8(5)
N3 C20 C15 116.7(5)
O4 C21 N3 129.4(5)
O4 C21 C22 118.7(5)
N3 C21 C22 111.8(4)
N4 C22 C23 121.9(5)
N4 C22 C21 116.6(4)
C23 C22 C21 121.4(5)
C22 C23 C24 118.5(5)
C22 C23 H23 120.7
C24 C23 H23 120.7
C24 C25 C26 118.9(5)
C24 C25 H25 120.5
C26 C25 H25 120.5
C25 C24 C23 119.3(6)
C25 C24 H24 120.4
C23 C24 H24 120.4
N4 C26 C25 123.2(5)
N4 C26 H26 118.4
C25 C26 H26 118.4
N1 C5 C4 121.8(5)
N1 C5 C6 116.7(4)
C4 C5 C6 121.4(4)

loop_
_geom_bond_atom_site_label_1
_geom_bond_atom_site_label_2
_geom_bond_distance
Cu1 N3 1.941(5)
Cu1 N2 1.951(4)
Cu1 N4 2.043(4)
Cu1 N1 2.056(4)
O1 C6 1.244(6)
O2 C12 1.399(6)
O2 C13 1.429(7)
O3 C15 1.381(6)
O3 C14 1.436(7)
O4 C21 1.228(6)
N1 C1 1.335(7)
N1 C5 1.344(6)
N2 C6 1.330(7)
N2 C7 1.414(6)
N3 C21 1.329(7)
N3 C20 1.408(7)
N4 C26 1.336(7)
N4 C22 1.350(6)
C1 C2 1.366(8)
C1 H1 0.9500
C2 C3 1.378(8)
C2 H2 0.9500
C3 C4 1.387(9)
C3 H3 0.9500
C4 C5 1.395(7)
C4 H4 0.9500
C6 C5 1.508(8)
C7 C8 1.389(7)
C7 C12 1.393(8)
C8 C9 1.403(8)
C8 H8 0.9500
C9 C10 1.386(8)
C9 H9 0.9500
C10 C11 1.395(8)
C10 H10 0.9500
C11 C12 1.380(8)
C11 H11 0.9500
C13 C14 1.502(8)
C13 H13A 0.9900
C13 H13B 0.9900
C14 H14A 0.9900
C14 H14B 0.9900
C15 C16 1.375(7)
C15 C20 1.413(7)
C16 C17 1.393(8)
C16 H16 0.9500
C17 C18 1.393(8)
C17 H17 0.9500
C18 C19 1.393(8)
C18 H18 0.9500
C19 C20 1.396(7)
C19 H19 0.9500
C21 C22 1.516(8)
C22 C23 1.391(7)
C23 C24 1.397(9)
C23 H23 0.9500
C25 C24 1.366(9)
C25 C26 1.379(8)
C25 H25 0.9500
C24 H24 0.9500
C26 H26 0.9500

loop_
_geom_torsion_atom_site_label_1
_geom_torsion_atom_site_label_2
_geom_torsion_atom_site_label_3
_geom_torsion_atom_site_label_4
_geom_torsion
N3 Cu1 N1 C1 4.9(5)
N2 Cu1 N1 C1 176.4(5)
N4 Cu1 N1 C1 -83.1(5)
N3 Cu1 N1 C5 -172.0(3)
N2 Cu1 N1 C5 -0.5(3)
N4 Cu1 N1 C5 100.0(4)
N3 Cu1 N2 C6 101.7(12)
N4 Cu1 N2 C6 -129.8(4)
N1 Cu1 N2 C6 0.9(4)
N3 Cu1 N2 C7 -77.6(13)
N4 Cu1 N2 C7 50.9(4)
N1 Cu1 N2 C7 -178.4(4)
N2 Cu1 N3 C21 138.0(11)
N4 Cu1 N3 C21 8.2(4)
N1 Cu1 N3 C21 -122.6(4)
N2 Cu1 N3 C20 -48.8(14)
N4 Cu1 N3 C20 -178.6(4)
N1 Cu1 N3 C20 50.6(4)
N3 Cu1 N4 C26 179.2(5)
N2 Cu1 N4 C26 5.9(5)
N1 Cu1 N4 C26 -84.7(5)
N3 Cu1 N4 C22 -8.4(4)
N2 Cu1 N4 C22 178.3(3)
N1 Cu1 N4 C22 87.8(4)
C5 N1 C1 C2 0.5(8)
Cu1 N1 C1 C2 -176.2(4)
N1 C1 C2 C3 1.3(9)
C1 C2 C3 C4 -2.7(9)
C2 C3 C4 C5 2.3(9)
C7 N2 C6 O1 -1.0(9)
Cu1 N2 C6 O1 179.8(4)
C7 N2 C6 C5 178.2(4)
Cu1 N2 C6 C5 -1.0(6)
C6 N2 C7 C8 35.1(8)
Cu1 N2 C7 C8 -145.7(4)
C6 N2 C7 C12 -148.1(5)
Cu1 N2 C7 C12 31.1(6)
C12 C7 C8 C9 -0.5(8)
N2 C7 C8 C9 176.2(5)
C7 C8 C9 C10 -1.6(9)
C8 C9 C10 C11 2.0(9)
C9 C10 C11 C12 -0.1(8)
C10 C11 C12 C7 -2.1(8)
C10 C11 C12 O2 179.2(5)
C8 C7 C12 C11 2.4(8)
N2 C7 C12 C11 -174.6(5)
C8 C7 C12 O2 -178.8(5)
N2 C7 C12 O2 4.2(7)
C13 O2 C12 C11 -95.2(6)
C13 O2 C12 C7 85.9(6)
C12 O2 C13 C14 -160.3(5)
C15 O3 C14 C13 -163.6(4)
O2 C13 C14 O3 71.8(6)
C14 O3 C15 C16 -87.0(6)
C14 O3 C15 C20 97.2(6)
O3 C15 C16 C17 -178.9(5)
C20 C15 C16 C17 -3.4(8)
C15 C16 C17 C18 0.4(8)
C16 C17 C18 C19 0.6(8)
C17 C18 C19 C20 1.4(8)
C18 C19 C20 N3 173.4(5)
C18 C19 C20 C15 -4.1(8)
C21 N3 C20 C19 21.7(8)
Cu1 N3 C20 C19 -151.1(5)
C21 N3 C20 C15 -160.9(5)
Cu1 N3 C20 C15 26.3(6)
C16 C15 C20 C19 5.2(8)
O3 C15 C20 C19 -179.1(5)
C16 C15 C20 N3 -172.5(5)
O3 C15 C20 N3 3.2(7)
C20 N3 C21 O4 -0.2(9)
Cu1 N3 C21 O4 172.7(5)
C20 N3 C21 C22 -179.0(5)
Cu1 N3 C21 C22 -6.2(6)
C26 N4 C22 C23 0.3(8)
Cu1 N4 C22 C23 -173.2(4)
C26 N4 C22 C21 -178.9(5)
Cu1 N4 C22 C21 7.6(6)
O4 C21 C22 N4 179.6(5)
N3 C21 C22 N4 -1.4(7)
O4 C21 C22 C23 0.4(8)
N3 C21 C22 C23 179.4(5)
N4 C22 C23 C24 0.7(9)
C21 C22 C23 C24 179.8(5)
C26 C25 C24 C23 1.3(9)
C22 C23 C24 C25 -1.5(9)
C22 N4 C26 C25 -0.4(8)
Cu1 N4 C26 C25 171.6(4)
C24 C25 C26 N4 -0.4(9)
C1 N1 C5 C4 -0.9(8)
Cu1 N1 C5 C4 176.4(4)
C1 N1 C5 C6 -177.2(5)
Cu1 N1 C5 C6 0.1(5)
C3 C4 C5 N1 -0.5(8)
C3 C4 C5 C6 175.6(5)
O1 C6 C5 N1 179.9(5)
N2 C6 C5 N1 0.6(6)
O1 C6 C5 C4 3.6(8)
N2 C6 C5 C4 -175.7(5)
